data_7032363
loop_
_publ_author_name
'Harris, Lisa A.-M.'
'Tam, Eric C. Y.'
'Coles, Martyn P.'
'Fulton, J. Robin'

_publ_section_title
;
 Lead and tin \b-diketiminato amido/anilido complexes: competitive
 nucleophilic reactivity at the \b-diketiminato \g-carbon.
;
_journal_issue 36
_journal_name_full 'Dalton transactions (Cambridge, England : 2003)'
_journal_page_first 13803
_journal_page_last 13814
_journal_paper_doi 10.1039/c4dt01714e
_journal_volume 43
_journal_year 2014
_chemical_compound_source 'synthesis as described'
_chemical_formula_moiety 'C35 H55 N3 Pb'
_chemical_formula_sum 'C35 H55 N3 Pb'
_chemical_formula_weight 725.01
_chemical_name_systematic
;
 ?
;
_space_group_IT_number 14
_symmetry_cell_setting monoclinic
_symmetry_Int_Tables_number 14
_symmetry_space_group_name_Hall '-P 2ybc'
_symmetry_space_group_name_H-M 'P 1 21/c 1'
_atom_sites_solution_hydrogens geom
_atom_sites_solution_primary direct
_atom_sites_solution_secondary difmap
_audit_conform_dict_location ftp://ftp.iucr.org/pub/cif_core.dic
_audit_conform_dict_name cif_core.dic
_audit_conform_dict_version 2.2
_audit_creation_date 2009-11-10T12:17:07-00:00
_audit_creation_method 'WinGX routine CIF_UPDATE'
_cell_angle_alpha 90
_cell_angle_beta 114.358(1)
_cell_angle_gamma 90
_cell_formula_units_Z 4
_cell_length_a 10.4524(1)
_cell_length_b 20.3151(2)
_cell_length_c 17.9079(3)
_cell_measurement_reflns_used 39067
_cell_measurement_temperature 173(2)
_cell_measurement_theta_max 27.103
_cell_measurement_theta_min 3.395
_cell_measurement_wavelength 0.71073
_cell_volume 3464.11(8)
_computing_cell_refinement 'HKL Scalepack (Otwinowski & Minor 1997)'
_computing_data_collection 'Collect (Nonius BV, 1997-2000)'
_computing_data_reduction 'HKL Denzo and Scalepack (Otwinowski & Minor 1997)'
_computing_molecular_graphics 'Ortep-3 for Windows (Farrugia, 1997)'
_computing_publication_material 'WinGX publication routines (Farrugia, 1999)'
_computing_structure_refinement 'SHELXL-97 (Sheldrick, 1997)'
_computing_structure_solution 'SHELXS-97 (Sheldrick, 1997)'
_diffrn_ambient_temperature 173(2)
_diffrn_detector 'CCD plate'
_diffrn_measured_fraction_theta_full 0.995
_diffrn_measured_fraction_theta_max 0.995
_diffrn_measurement_device '95mm CCD camera on \k-goniostat'
_diffrn_measurement_device_type KappaCCD
_diffrn_measurement_method 'CCD rotation images, thick slices'
_diffrn_orient_matrix_type 'by Nonius Collect from scalepack cell'
_diffrn_orient_matrix_UB_11 -0.663227E-1
_diffrn_orient_matrix_UB_12 0.86211E-2
_diffrn_orient_matrix_UB_13 0.351019E-1
_diffrn_orient_matrix_UB_21 -0.460947E-1
_diffrn_orient_matrix_UB_22 0.312583E-1
_diffrn_orient_matrix_UB_23 -0.42132E-1
_diffrn_orient_matrix_UB_31 -0.543424E-1
_diffrn_orient_matrix_UB_32 -0.370357E-1
_diffrn_orient_matrix_UB_33 -0.273886E-1
_diffrn_radiation_monochromator graphite
_diffrn_radiation_probe x-ray
_diffrn_radiation_type MoK\a
_diffrn_radiation_wavelength 0.71073
_diffrn_reflns_av_R_equivalents 0.0631
_diffrn_reflns_av_unetI/netI 0.0313
_diffrn_reflns_limit_h_max 13
_diffrn_reflns_limit_h_min -13
_diffrn_reflns_limit_k_max 26
_diffrn_reflns_limit_k_min -26
_diffrn_reflns_limit_l_max 22
_diffrn_reflns_limit_l_min -22
_diffrn_reflns_number 53818
_diffrn_reflns_theta_full 27.17
_diffrn_reflns_theta_max 27.17
_diffrn_reflns_theta_min 3.52
_diffrn_source 'Enraf Nonius FR590'
_exptl_absorpt_coefficient_mu 4.895
_exptl_absorpt_correction_T_max 0.5351
_exptl_absorpt_correction_T_min 0.2761
_exptl_absorpt_correction_type multi-scan
_exptl_absorpt_process_details
;
        [c.f. r.h. blessing, acta cryst. (1995), a51, 33-38]
;
_exptl_crystal_colour Orange
_exptl_crystal_density_diffrn 1.39
_exptl_crystal_density_method 'not measured'
_exptl_crystal_description Plate
_exptl_crystal_F_000 1472
_exptl_crystal_size_max 0.32
_exptl_crystal_size_mid 0.2
_exptl_crystal_size_min 0.08
_refine_diff_density_max 0.807
_refine_diff_density_min -1.129
_refine_diff_density_rms 0.089
_refine_ls_extinction_method none
_refine_ls_goodness_of_fit_ref 1.034
_refine_ls_hydrogen_treatment constr
_refine_ls_matrix_type full
_refine_ls_number_parameters 367
_refine_ls_number_reflns 7664
_refine_ls_number_restraints 7
_refine_ls_restrained_S_all 1.033
_refine_ls_R_factor_all 0.0353
_refine_ls_R_factor_gt 0.0251
_refine_ls_shift/su_max 0.003
_refine_ls_shift/su_mean 0
_refine_ls_structure_factor_coef Fsqd
_refine_ls_weighting_details 'calc w=1/[\s^2^(Fo^2^)+(0.0217P)^2^+3.8769P] where P=(Fo^2^+2Fc^2^)/3'
_refine_ls_weighting_scheme calc
_refine_ls_wR_factor_gt 0.053
_refine_ls_wR_factor_ref 0.0564
_reflns_number_gt 6565
_reflns_number_total 7664
_reflns_threshold_expression >2sigma(I)
_cod_duplicate_entry 7031968
_cod_data_source_file c4dt01714e2.cif
_cod_data_source_block (2)-nov509
_cod_original_sg_symbol_H-M 'P 21/c'
_cod_database_code 7032363

loop_
_symmetry_equiv_pos_as_xyz
'x, y, z'
'-x, y+1/2, -z+1/2'
'-x, -y, -z'
'x, -y-1/2, z-1/2'

loop_
_atom_site_label
_atom_site_type_symbol
_atom_site_fract_x
_atom_site_fract_y
_atom_site_fract_z
_atom_site_U_iso_or_equiv
_atom_site_adp_type
_atom_site_occupancy
_atom_site_symmetry_multiplicity
_atom_site_calc_flag
_atom_site_refinement_flags
_atom_site_disorder_assembly
_atom_site_disorder_group
Pb Pb 0.663105(11) 0.757701(5) 0.448612(6) 0.02197(4) Uani 1 1 d . A .
N1 N 0.8426(2) 0.67790(11) 0.51521(14) 0.0212(5) Uani 1 1 d . . .
N2 N 0.8559(2) 0.82571(11) 0.51787(14) 0.0205(5) Uani 1 1 d . . .
N3 N 0.5588(3) 0.76693(13) 0.53013(18) 0.0350(6) Uani 1 1 d D . .
C1 C 0.9558(3) 0.68610(14) 0.50171(18) 0.0239(6) Uani 1 1 d . . .
C2 C 1.0020(3) 0.74803(13) 0.48590(19) 0.0261(6) Uani 1 1 d . . .
H2 H 1.0669 0.7462 0.4613 0.031 Uiso 1 1 calc R . .
C3 C 0.9662(3) 0.81132(14) 0.50113(17) 0.0229(6) Uani 1 1 d . . .
C4 C 1.0488(3) 0.62813(15) 0.5044(2) 0.0350(8) Uani 1 1 d . . .
H4A H 1.023 0.5902 0.5291 0.053 Uiso 1 1 calc R . .
H4B H 1.1472 0.6397 0.5374 0.053 Uiso 1 1 calc R . .
H4C H 1.0364 0.617 0.4486 0.053 Uiso 1 1 calc R . .
C5 C 1.0604(3) 0.86653(15) 0.4973(2) 0.0315(7) Uani 1 1 d . . .
H5A H 1.0183 0.8876 0.4433 0.047 Uiso 1 1 calc R . .
H5B H 1.1527 0.8487 0.5062 0.047 Uiso 1 1 calc R . .
H5C H 1.0711 0.8991 0.5398 0.047 Uiso 1 1 calc R . .
C6 C 0.8053(3) 0.61484(13) 0.53606(18) 0.0231(6) Uani 1 1 d . . .
C7 C 0.8347(3) 0.60251(14) 0.61927(19) 0.0272(7) Uani 1 1 d . . .
C8 C 0.7938(4) 0.54229(15) 0.6388(2) 0.0364(8) Uani 1 1 d . . .
H8 H 0.8143 0.5326 0.6944 0.044 Uiso 1 1 calc R . .
C9 C 0.7240(4) 0.49609(16) 0.5793(2) 0.0440(9) Uani 1 1 d . . .
H9 H 0.6959 0.4555 0.5941 0.053 Uiso 1 1 calc R . .
C10 C 0.6955(4) 0.50894(16) 0.4988(2) 0.0388(8) Uani 1 1 d . . .
H10 H 0.6472 0.4769 0.4584 0.047 Uiso 1 1 calc R . .
C11 C 0.7356(3) 0.56808(14) 0.47507(19) 0.0286(7) Uani 1 1 d . . .
C12 C 0.9115(4) 0.65321(15) 0.68475(19) 0.0349(8) Uani 1 1 d . . .
H12 H 0.8721 0.6974 0.6624 0.042 Uiso 1 1 calc R . .
C13 C 1.0688(4) 0.6549(2) 0.7052(2) 0.0533(11) Uani 1 1 d . . .
H13A H 1.1145 0.6882 0.7474 0.08 Uiso 1 1 calc R . .
H13B H 1.0826 0.6659 0.6557 0.08 Uiso 1 1 calc R . .
H13C H 1.1099 0.6116 0.7254 0.08 Uiso 1 1 calc R . .
C14 C 0.8923(4) 0.64315(18) 0.7642(2) 0.0463(9) Uani 1 1 d . . .
H14A H 0.9435 0.6775 0.8036 0.069 Uiso 1 1 calc R . .
H14B H 0.9289 0.5998 0.7872 0.069 Uiso 1 1 calc R . .
H14C H 0.7923 0.6457 0.7526 0.069 Uiso 1 1 calc R . .
C15 C 0.7026(4) 0.57919(15) 0.38460(19) 0.0319(7) Uani 1 1 d . . .
H15 H 0.7453 0.6221 0.3795 0.038 Uiso 1 1 calc R . .
C16 C 0.5449(4) 0.5833(2) 0.3334(2) 0.0480(9) Uani 1 1 d . . .
H16A H 0.5268 0.5906 0.2758 0.072 Uiso 1 1 calc R . .
H16B H 0.5059 0.6199 0.353 0.072 Uiso 1 1 calc R . .
H16C H 0.5006 0.542 0.3385 0.072 Uiso 1 1 calc R . .
C17 C 0.7661(5) 0.52471(17) 0.3508(2) 0.0485(10) Uani 1 1 d . . .
H17A H 0.8676 0.5224 0.3838 0.073 Uiso 1 1 calc R . .
H17B H 0.7481 0.5346 0.2938 0.073 Uiso 1 1 calc R . .
H17C H 0.7231 0.4824 0.3533 0.073 Uiso 1 1 calc R . .
C18 C 0.8444(3) 0.88940(13) 0.54857(18) 0.0220(6) Uani 1 1 d . . .
C19 C 0.9087(3) 0.90044(14) 0.63392(18) 0.0256(6) Uani 1 1 d . . .
C20 C 0.8903(4) 0.96160(15) 0.6633(2) 0.0328(7) Uani 1 1 d . . .
H20 H 0.9357 0.9704 0.7204 0.039 Uiso 1 1 calc R . .
C21 C 0.8079(4) 1.00963(15) 0.6115(2) 0.0342(8) Uani 1 1 d . . .
H21 H 0.7945 1.0505 0.6331 0.041 Uiso 1 1 calc R . .
C22 C 0.7451(3) 0.99831(14) 0.5286(2) 0.0312(7) Uani 1 1 d . . .
H22 H 0.6887 1.0318 0.4932 0.037 Uiso 1 1 calc R . .
C23 C 0.7623(3) 0.93865(13) 0.49539(18) 0.0245(6) Uani 1 1 d . . .
C24 C 0.9982(3) 0.84829(15) 0.69324(18) 0.0305(7) Uani 1 1 d . . .
H24 H 0.9718 0.8048 0.6649 0.037 Uiso 1 1 calc R . .
C25 C 1.1551(4) 0.8584(2) 0.7173(2) 0.0500(10) Uani 1 1 d . . .
H25A H 1.2082 0.8235 0.7552 0.075 Uiso 1 1 calc R . .
H25B H 1.1838 0.9013 0.744 0.075 Uiso 1 1 calc R . .
H25C H 1.174 0.8568 0.6681 0.075 Uiso 1 1 calc R . .
C26 C 0.9718(4) 0.8444(2) 0.7712(2) 0.0478(9) Uani 1 1 d . . .
H26A H 1.0313 0.81 0.8073 0.072 Uiso 1 1 calc R . .
H26B H 0.8728 0.8338 0.7565 0.072 Uiso 1 1 calc R . .
H26C H 0.9942 0.8869 0.7996 0.072 Uiso 1 1 calc R . .
C27 C 0.6936(3) 0.92981(15) 0.40246(19) 0.0301(7) Uani 1 1 d . . .
H27 H 0.7246 0.8864 0.3894 0.036 Uiso 1 1 calc R . .
C28 C 0.7400(4) 0.98353(16) 0.3589(2) 0.0407(8) Uani 1 1 d . . .
H28A H 0.8427 0.9834 0.3796 0.061 Uiso 1 1 calc R . .
H28B H 0.7084 1.0265 0.3695 0.061 Uiso 1 1 calc R . .
H28C H 0.6988 0.975 0.2998 0.061 Uiso 1 1 calc R . .
C29 C 0.5344(4) 0.92873(19) 0.3699(2) 0.0471(9) Uani 1 1 d . . .
H29A H 0.4938 0.9229 0.3103 0.071 Uiso 1 1 calc R . .
H29B H 0.5015 0.9704 0.3834 0.071 Uiso 1 1 calc R . .
H29C H 0.5053 0.8922 0.3952 0.071 Uiso 1 1 calc R . .
C33 C 0.6132(3) 0.79830(17) 0.61037(19) 0.0342(7) Uani 1 1 d . A .
H33 H 0.7162 0.8048 0.6273 0.041 Uiso 1 1 calc R . .
C34 C 0.5499(4) 0.86642(18) 0.6080(3) 0.0521(10) Uani 1 1 d . . .
H34A H 0.5627 0.8933 0.5661 0.078 Uiso 1 1 calc R A .
H34B H 0.597 0.8876 0.6616 0.078 Uiso 1 1 calc R . .
H34C H 0.4494 0.8621 0.5946 0.078 Uiso 1 1 calc R . .
C35 C 0.5969(6) 0.7563(2) 0.6766(3) 0.0763(16) Uani 1 1 d . . .
H35A H 0.6383 0.7128 0.678 0.114 Uiso 1 1 calc R A .
H35B H 0.497 0.7515 0.6644 0.114 Uiso 1 1 calc R . .
H35C H 0.645 0.7778 0.73 0.114 Uiso 1 1 calc R . .
C30 C 0.4090(4) 0.7481(2) 0.4945(3) 0.0348(12) Uani 0.866(11) 1 d PD A 1
H30 H 0.3704 0.7605 0.5352 0.042 Uiso 0.866(11) 1 calc PR A 1
C31 C 0.3194(5) 0.7827(3) 0.4144(3) 0.0597(18) Uani 0.866(11) 1 d PD A 1
H31A H 0.3298 0.8304 0.4223 0.09 Uiso 0.866(11) 1 calc PR A 1
H31B H 0.2207 0.7705 0.3977 0.09 Uiso 0.866(11) 1 calc PR A 1
H31C H 0.3501 0.7693 0.3718 0.09 Uiso 0.866(11) 1 calc PR A 1
C32 C 0.3933(6) 0.6740(3) 0.4834(5) 0.075(3) Uani 0.866(11) 1 d PD A 1
H32A H 0.4515 0.6522 0.5352 0.112 Uiso 0.866(11) 1 calc PR A 1
H32B H 0.4237 0.6602 0.4408 0.112 Uiso 0.866(11) 1 calc PR A 1
H32C H 0.2948 0.6618 0.467 0.112 Uiso 0.866(11) 1 calc PR A 1
C30A C 0.436(2) 0.7291(12) 0.5240(19) 0.040(9) Uiso 0.134(11) 1 d PD A 2
H30A H 0.3937 0.7514 0.5583 0.047 Uiso 0.134(11) 1 calc PR A 2
C31A C 0.341(3) 0.7413(18) 0.4349(18) 0.047(9) Uiso 0.134(11) 1 d PD A 2
H31D H 0.331 0.7888 0.4246 0.07 Uiso 0.134(11) 1 calc PR A 2
H31E H 0.249 0.7217 0.422 0.07 Uiso 0.134(11) 1 calc PR A 2
H31F H 0.3829 0.7212 0.4003 0.07 Uiso 0.134(11) 1 calc PR A 2
C32A C 0.454(4) 0.6574(12) 0.547(2) 0.051(9) Uiso 0.134(11) 1 d PD A 2
H32D H 0.5118 0.653 0.6055 0.077 Uiso 0.134(11) 1 calc PR A 2
H32E H 0.501 0.6352 0.5161 0.077 Uiso 0.134(11) 1 calc PR A 2
H32F H 0.3622 0.6373 0.5329 0.077 Uiso 0.134(11) 1 calc PR A 2

loop_
_atom_site_aniso_label
_atom_site_aniso_U_11
_atom_site_aniso_U_22
_atom_site_aniso_U_33
_atom_site_aniso_U_23
_atom_site_aniso_U_13
_atom_site_aniso_U_12
Pb 0.01962(6) 0.02053(6) 0.02393(6) 0.00002(4) 0.00715(4) -0.00095(4)
N1 0.0258(13) 0.0169(11) 0.0233(13) 0.0015(9) 0.0126(11) 0.0002(9)
N2 0.0219(13) 0.0187(11) 0.0209(12) 0.0006(9) 0.0089(10) -0.0026(9)
N3 0.0276(15) 0.0379(15) 0.0456(17) -0.0136(13) 0.0213(13) -0.0074(11)
C1 0.0265(16) 0.0231(14) 0.0232(15) -0.0002(11) 0.0114(13) 0.0013(11)
C2 0.0254(16) 0.0263(15) 0.0321(16) 0.0010(12) 0.0173(13) -0.0020(11)
C3 0.0216(15) 0.0273(15) 0.0200(14) 0.0031(11) 0.0086(12) -0.0021(11)
C4 0.0317(19) 0.0304(17) 0.050(2) 0.0055(15) 0.0238(16) 0.0062(13)
C5 0.0323(18) 0.0290(16) 0.0394(19) -0.0010(14) 0.0210(15) -0.0105(13)
C6 0.0242(16) 0.0195(14) 0.0291(16) 0.0033(11) 0.0145(13) 0.0012(11)
C7 0.0325(18) 0.0244(15) 0.0263(16) 0.0034(12) 0.0137(14) 0.0036(12)
C8 0.055(2) 0.0289(17) 0.0314(18) 0.0081(14) 0.0237(17) 0.0009(15)
C9 0.067(3) 0.0272(17) 0.045(2) 0.0045(15) 0.031(2) -0.0115(16)
C10 0.056(2) 0.0261(17) 0.039(2) -0.0048(14) 0.0242(18) -0.0122(15)
C11 0.0365(19) 0.0245(15) 0.0301(17) 0.0008(12) 0.0190(15) -0.0012(12)
C12 0.051(2) 0.0285(16) 0.0229(16) 0.0053(13) 0.0128(15) -0.0003(14)
C13 0.050(3) 0.066(3) 0.033(2) -0.0004(18) 0.0052(18) -0.013(2)
C14 0.072(3) 0.039(2) 0.0284(19) 0.0033(15) 0.0220(19) 0.0027(18)
C15 0.045(2) 0.0266(16) 0.0268(17) -0.0023(13) 0.0176(15) -0.0056(13)
C16 0.051(2) 0.060(2) 0.030(2) -0.0042(17) 0.0132(17) -0.0056(18)
C17 0.073(3) 0.038(2) 0.045(2) -0.0082(17) 0.035(2) -0.0001(18)
C18 0.0208(15) 0.0199(13) 0.0271(15) -0.0009(12) 0.0117(12) -0.0038(11)
C19 0.0244(16) 0.0271(15) 0.0243(16) 0.0005(12) 0.0091(13) -0.0063(12)
C20 0.039(2) 0.0328(17) 0.0280(17) -0.0077(13) 0.0150(15) -0.0078(14)
C21 0.044(2) 0.0249(16) 0.0386(19) -0.0085(14) 0.0218(16) -0.0045(13)
C22 0.0376(19) 0.0198(15) 0.0377(19) 0.0037(13) 0.0172(15) 0.0025(12)
C23 0.0273(16) 0.0202(14) 0.0274(16) 0.0014(12) 0.0126(13) -0.0021(11)
C24 0.0334(18) 0.0306(16) 0.0211(16) -0.0002(12) 0.0049(13) -0.0034(13)
C25 0.035(2) 0.065(3) 0.043(2) 0.0166(19) 0.0089(17) 0.0041(17)
C26 0.051(2) 0.059(2) 0.030(2) 0.0099(17) 0.0132(17) -0.0008(18)
C27 0.0371(19) 0.0234(15) 0.0263(16) 0.0058(12) 0.0095(14) 0.0011(12)
C28 0.058(2) 0.0339(18) 0.0348(19) 0.0086(15) 0.0231(18) 0.0029(16)
C29 0.040(2) 0.048(2) 0.040(2) 0.0036(17) 0.0031(17) -0.0017(16)
C33 0.0265(18) 0.050(2) 0.0297(17) 0.0008(14) 0.0150(14) -0.0008(14)
C34 0.064(3) 0.045(2) 0.059(3) -0.0223(19) 0.038(2) -0.0087(19)
C35 0.061(3) 0.118(4) 0.056(3) 0.044(3) 0.030(2) 0.014(3)
C30 0.027(2) 0.040(3) 0.044(3) -0.010(2) 0.021(2) -0.0086(19)
C31 0.024(2) 0.099(5) 0.050(3) 0.003(3) 0.009(2) -0.008(2)
C32 0.059(4) 0.054(3) 0.135(7) -0.040(4) 0.064(5) -0.034(3)

loop_
_atom_type_symbol
_atom_type_description
_atom_type_scat_dispersion_real
_atom_type_scat_dispersion_imag
_atom_type_scat_source
C C 0.0033 0.0016 'International Tables Vol C Tables 4.2.6.8 and 6.1.1.4'
H H 0 0 'International Tables Vol C Tables 4.2.6.8 and 6.1.1.4'
N N 0.0061 0.0033 'International Tables Vol C Tables 4.2.6.8 and 6.1.1.4'
Pb Pb -3.3944 10.1111 'International Tables Vol C Tables 4.2.6.8 and 6.1.1.4'

loop_
_geom_angle_atom_site_label_1
_geom_angle_atom_site_label_2
_geom_angle_atom_site_label_3
_geom_angle
N3 Pb N2 98.93(9)
N3 Pb N1 103.44(10)
N2 Pb N1 78.97(8)
C1 N1 C6 121.6(2)
C1 N1 Pb 113.79(18)
C6 N1 Pb 119.62(18)
C3 N2 C18 120.0(2)
C3 N2 Pb 112.75(18)
C18 N2 Pb 123.32(18)
C33 N3 C30 116.9(3)
C33 N3 Pb 127.2(2)
C30A N3 Pb 125.2(13)
C30 N3 Pb 115.2(2)
N1 C1 C2 123.8(3)
N1 C1 C4 120.7(3)
C2 C1 C4 115.4(3)
C3 C2 C1 129.6(3)
C3 C2 H2 115.2
C1 C2 H2 115.2
N2 C3 C2 124.7(3)
N2 C3 C5 119.1(3)
C2 C3 C5 116.2(3)
C1 C4 H4A 109.5
C1 C4 H4B 109.5
H4A C4 H4B 109.5
C1 C4 H4C 109.5
H4A C4 H4C 109.5
H4B C4 H4C 109.5
C3 C5 H5A 109.5
C3 C5 H5B 109.5
H5A C5 H5B 109.5
C3 C5 H5C 109.5
H5A C5 H5C 109.5
H5B C5 H5C 109.5
C11 C6 C7 121.2(3)
C11 C6 N1 120.8(3)
C7 C6 N1 118.0(3)
C8 C7 C6 117.8(3)
C8 C7 C12 121.6(3)
C6 C7 C12 120.6(3)
C9 C8 C7 121.7(3)
C9 C8 H8 119.2
C7 C8 H8 119.2
C10 C9 C8 119.9(3)
C10 C9 H9 120.1
C8 C9 H9 120.1
C9 C10 C11 121.5(3)
C9 C10 H10 119.3
C11 C10 H10 119.3
C10 C11 C6 118.0(3)
C10 C11 C15 119.1(3)
C6 C11 C15 122.9(3)
C7 C12 C13 111.9(3)
C7 C12 C14 113.4(3)
C13 C12 C14 108.7(3)
C7 C12 H12 107.5
C13 C12 H12 107.5
C14 C12 H12 107.5
C12 C13 H13A 109.5
C12 C13 H13B 109.5
H13A C13 H13B 109.5
C12 C13 H13C 109.5
H13A C13 H13C 109.5
H13B C13 H13C 109.5
C12 C14 H14A 109.5
C12 C14 H14B 109.5
H14A C14 H14B 109.5
C12 C14 H14C 109.5
H14A C14 H14C 109.5
H14B C14 H14C 109.5
C16 C15 C11 111.2(3)
C16 C15 C17 109.8(3)
C11 C15 C17 111.4(3)
C16 C15 H15 108.1
C11 C15 H15 108.1
C17 C15 H15 108.1
C15 C16 H16A 109.5
C15 C16 H16B 109.5
H16A C16 H16B 109.5
C15 C16 H16C 109.5
H16A C16 H16C 109.5
H16B C16 H16C 109.5
C15 C17 H17A 109.5
C15 C17 H17B 109.5
H17A C17 H17B 109.5
C15 C17 H17C 109.5
H17A C17 H17C 109.5
H17B C17 H17C 109.5
C23 C18 C19 120.4(3)
C23 C18 N2 120.6(3)
C19 C18 N2 118.8(3)
C20 C19 C18 118.2(3)
C20 C19 C24 119.9(3)
C18 C19 C24 121.8(3)
C21 C20 C19 121.5(3)
C21 C20 H20 119.2
C19 C20 H20 119.2
C22 C21 C20 119.8(3)
C22 C21 H21 120.1
C20 C21 H21 120.1
C21 C22 C23 121.3(3)
C21 C22 H22 119.4
C23 C22 H22 119.4
C22 C23 C18 118.7(3)
C22 C23 C27 118.8(3)
C18 C23 C27 122.5(3)
C19 C24 C25 112.6(3)
C19 C24 C26 112.5(3)
C25 C24 C26 109.0(3)
C19 C24 H24 107.5
C25 C24 H24 107.5
C26 C24 H24 107.5
C24 C25 H25A 109.5
C24 C25 H25B 109.5
H25A C25 H25B 109.5
C24 C25 H25C 109.5
H25A C25 H25C 109.5
H25B C25 H25C 109.5
C24 C26 H26A 109.5
C24 C26 H26B 109.5
H26A C26 H26B 109.5
C24 C26 H26C 109.5
H26A C26 H26C 109.5
H26B C26 H26C 109.5
C29 C27 C23 111.6(3)
C29 C27 C28 110.0(3)
C23 C27 C28 111.4(3)
C29 C27 H27 107.9
C23 C27 H27 107.9
C28 C27 H27 107.9
C27 C28 H28A 109.5
C27 C28 H28B 109.5
H28A C28 H28B 109.5
C27 C28 H28C 109.5
H28A C28 H28C 109.5
H28B C28 H28C 109.5
C27 C29 H29A 109.5
C27 C29 H29B 109.5
H29A C29 H29B 109.5
C27 C29 H29C 109.5
H29A C29 H29C 109.5
H29B C29 H29C 109.5
N3 C33 C34 112.4(3)
N3 C33 C35 113.5(3)
C34 C33 C35 110.0(3)
N3 C33 H33 106.8
C34 C33 H33 106.8
C35 C33 H33 106.8
C33 C34 H34A 109.5
C33 C34 H34B 109.5
H34A C34 H34B 109.5
C33 C34 H34C 109.5
H34A C34 H34C 109.5
H34B C34 H34C 109.5
C33 C35 H35A 109.5
C33 C35 H35B 109.5
H35A C35 H35B 109.5
C33 C35 H35C 109.5
H35A C35 H35C 109.5
H35B C35 H35C 109.5
N3 C30 C32 110.6(4)
N3 C30 C31 114.7(4)
C32 C30 C31 110.1(4)
N3 C30 H30 107
C32 C30 H30 107
C31 C30 H30 107
C30 C31 H31A 109.5
C30 C31 H31B 109.5
H31A C31 H31B 109.5
C30 C31 H31C 109.5
H31A C31 H31C 109.5
H31B C31 H31C 109.5
C30 C32 H32A 109.5
C30 C32 H32B 109.5
H32A C32 H32B 109.5
C30 C32 H32C 109.5
H32A C32 H32C 109.5
H32B C32 H32C 109.5
N3 C30A C32A 119(2)
N3 C30A C31A 99.5(19)
C32A C30A C31A 113(2)
N3 C30A H30A 108.2
C32A C30A H30A 108.2
C31A C30A H30A 108.2
C30A C31A H31D 109.5
C30A C31A H31E 109.5
H31D C31A H31E 109.5
C30A C31A H31F 109.5
H31D C31A H31F 109.5
H31E C31A H31F 109.5
C30A C32A H32D 109.5
C30A C32A H32E 109.5
H32D C32A H32E 109.5
C30A C32A H32F 109.5
H32D C32A H32F 109.5
H32E C32A H32F 109.5

loop_
_geom_bond_atom_site_label_1
_geom_bond_atom_site_label_2
_geom_bond_distance
Pb N3 2.161(3)
Pb N2 2.333(2)
Pb N1 2.392(2)
N1 C1 1.312(4)
N1 C6 1.433(3)
N2 C3 1.338(4)
N2 C18 1.430(4)
N3 C33 1.456(4)
N3 C30A 1.461(17)
N3 C30 1.477(4)
C1 C2 1.417(4)
C1 C4 1.515(4)
C2 C3 1.397(4)
C2 H2 0.95
C3 C5 1.513(4)
C4 H4A 0.98
C4 H4B 0.98
C4 H4C 0.98
C5 H5A 0.98
C5 H5B 0.98
C5 H5C 0.98
C6 C11 1.403(4)
C6 C7 1.414(4)
C7 C8 1.387(4)
C7 C12 1.518(4)
C8 C9 1.381(5)
C8 H8 0.95
C9 C10 1.370(5)
C9 H9 0.95
C10 C11 1.396(4)
C10 H10 0.95
C11 C15 1.528(4)
C12 C13 1.530(5)
C12 C14 1.530(5)
C12 H12 1
C13 H13A 0.98
C13 H13B 0.98
C13 H13C 0.98
C14 H14A 0.98
C14 H14B 0.98
C14 H14C 0.98
C15 C16 1.522(5)
C15 C17 1.537(5)
C15 H15 1
C16 H16A 0.98
C16 H16B 0.98
C16 H16C 0.98
C17 H17A 0.98
C17 H17B 0.98
C17 H17C 0.98
C18 C23 1.404(4)
C18 C19 1.411(4)
C19 C20 1.393(4)
C19 C24 1.519(4)
C20 C21 1.377(5)
C20 H20 0.95
C21 C22 1.372(5)
C21 H21 0.95
C22 C23 1.394(4)
C22 H22 0.95
C23 C27 1.527(4)
C24 C25 1.528(5)
C24 C26 1.533(5)
C24 H24 1
C25 H25A 0.98
C25 H25B 0.98
C25 H25C 0.98
C26 H26A 0.98
C26 H26B 0.98
C26 H26C 0.98
C27 C29 1.519(5)
C27 C28 1.532(4)
C27 H27 1
C28 H28A 0.98
C28 H28B 0.98
C28 H28C 0.98
C29 H29A 0.98
C29 H29B 0.98
C29 H29C 0.98
C33 C34 1.527(5)
C33 C35 1.527(5)
C33 H33 1
C34 H34A 0.98
C34 H34B 0.98
C34 H34C 0.98
C35 H35A 0.98
C35 H35B 0.98
C35 H35C 0.98
C30 C32 1.517(6)
C30 C31 1.523(7)
C30 H30 1
C31 H31A 0.98
C31 H31B 0.98
C31 H31C 0.98
C32 H32A 0.98
C32 H32B 0.98
C32 H32C 0.98
C30A C32A 1.503(16)
C30A C31A 1.511(16)
C30A H30A 1
C31A H31D 0.98
C31A H31E 0.98
C31A H31F 0.98
C32A H32D 0.98
C32A H32E 0.98
C32A H32F 0.98
